data_4308136
loop_
_publ_author_name
'Keigo Kamata'
'Shinjiro Kuzuya'
'Kazuhiro Uehara'
'Syuhei Yamaguchi'
'Noritaka Mizuno'

_publ_contact_author_address
;
Department of Applied Chemistry, School of Engineering,
The University of Tokyo, 
7-3-1 Hongo, Bunkyo-ku, Tokyo 113-8656, Japan
;
_publ_contact_author_email tmizuno@mail.ecc.u-tokyo.ac.jp
_publ_contact_author_fax +81-3-5841-7220
_publ_contact_author_name 'Noritaka Mizuno'
_publ_contact_author_phone +81-3-5841-7272
_publ_section_title
;
\m-\h1:\h1-Peroxo-Bridged Dinuclear Peroxotungstate Catalytically Active
for Epoxidation of Olefins
;
_journal_name_full 'Inorganic Chemistry'
_journal_page_first 3768
_journal_page_last 3774
_journal_paper_doi 10.1021/ic0701211
_journal_volume 46
_journal_year 2007
_chemical_formula_moiety 'C48 N3 O18 W3'
_chemical_formula_sum 'C48 N3 O18 W3'
_chemical_formula_weight 1458.06
_space_group_IT_number 15
_symmetry_cell_setting monoclinic
_symmetry_space_group_name_Hall '-C 2yc'
_symmetry_space_group_name_H-M 'C 1 2/c 1'
_audit_conform_dict_name cif_core.dic
_audit_conform_dict_version 2.3
_audit_creation_date 2006-11-01T16:37:14-00:00
_audit_creation_method 'WinGX routine CIF_UPDATE'
_cell_angle_alpha 90
_cell_angle_beta 121.6560(10)
_cell_angle_gamma 90
_cell_formula_units_Z 8
_cell_length_a 34.5727(3)
_cell_length_b 14.2882(2)
_cell_length_c 30.4695(4)
_cell_measurement_reflns_used 0
_cell_measurement_temperature 153(2)
_cell_measurement_theta_max 0
_cell_measurement_theta_min 0
_cell_volume 12811.9(3)
_computing_molecular_graphics 'Ortep-3 for Windows (Farrugia, 1997)'
_computing_publication_material 'WinGX publication routines (Farrugia, 1999)'
_computing_structure_refinement 'SHELXL-97 (Sheldrick, 1997)'
_computing_structure_solution 'SHELXS-97 (Sheldrick, 1997)'
_diffrn_measured_fraction_theta_full 0.994
_diffrn_measured_fraction_theta_max 0.994
_diffrn_radiation_probe x-ray
_diffrn_radiation_type MoK\a
_diffrn_radiation_wavelength 0.71073
_diffrn_reflns_av_R_equivalents 0
_diffrn_reflns_limit_h_max 47
_diffrn_reflns_limit_h_min 0
_diffrn_reflns_limit_k_max 19
_diffrn_reflns_limit_k_min 0
_diffrn_reflns_limit_l_max 35
_diffrn_reflns_limit_l_min -41
_diffrn_reflns_number 17216
_diffrn_reflns_theta_full 29.16
_diffrn_reflns_theta_max 29.16
_diffrn_reflns_theta_min 1.38
_exptl_absorpt_coefficient_mu 5.432
_exptl_absorpt_correction_type empirical
_exptl_crystal_colour white
_exptl_crystal_density_diffrn 1.512
_exptl_crystal_density_method 'not measured'
_exptl_crystal_description prism
_exptl_crystal_F_000 5400
_exptl_crystal_size_max 0
_exptl_crystal_size_mid 0
_exptl_crystal_size_min 0
_refine_diff_density_max 4.667
_refine_diff_density_min -2.575
_refine_ls_extinction_method none
_refine_ls_goodness_of_fit_ref 1.063
_refine_ls_hydrogen_treatment noref
_refine_ls_matrix_type full
_refine_ls_number_parameters 429
_refine_ls_number_reflns 17216
_refine_ls_number_restraints 38
_refine_ls_restrained_S_all 1.063
_refine_ls_R_factor_gt 0.062
_refine_ls_shift/su_max 0.001
_refine_ls_structure_factor_coef Fsqd
_refine_ls_weighting_details 'calc w=1/[\s^2^(Fo^2^)+(0.1181P)^2^+58.7105P] where P=(Fo^2^+2Fc^2^)/3'
_refine_ls_weighting_scheme calc
_refine_ls_wR_factor_ref 0.211
_reflns_number_gt 11478
_reflns_number_total 17216
_reflns_threshold_expression >2sigma(I)
_cod_data_source_file ic0701211si20070123_105041.cif
_cod_data_source_block shelxl
_cod_database_code 4308136

loop_
_symmetry_equiv_pos_as_xyz
'x, y, z'
'-x, y, -z+1/2'
'x+1/2, y+1/2, z'
'-x+1/2, y+1/2, -z+1/2'
'-x, -y, -z'
'x, -y, z-1/2'
'-x+1/2, -y+1/2, -z'
'x+1/2, -y+1/2, z-1/2'

loop_
_atom_site_label
_atom_site_type_symbol
_atom_site_fract_x
_atom_site_fract_y
_atom_site_fract_z
_atom_site_U_iso_or_equiv
_atom_site_adp_type
_atom_site_occupancy
_atom_site_calc_flag
_atom_site_refinement_flags
_atom_site_disorder_group
_atom_site_disorder_assembly
O201 O 0.1479(2) 0.7020(5) 0.1438(3) 0.0512(18) Uani 1 d . . .
O21 O 0.2317(2) 0.8000(5) 0.1954(3) 0.0500(17) Uani 1 d U . .
O22 O 0.2391(2) 0.7286(5) 0.1684(3) 0.0549(18) Uani 1 d U . .
O23 O 0.1722(3) 0.7214(5) 0.0687(3) 0.062(2) Uani 1 d U . .
O24 O 0.1328(3) 0.7926(5) 0.0528(3) 0.064(2) Uani 1 d U . .
O31 O 0.1190(3) 0.9211(7) -0.0287(3) 0.083(3) Uani 1 d U . .
O32 O 0.0861(4) 0.9473(7) -0.0103(4) 0.090(3) Uani 1 d U . .
O33 O 0.2024(3) 0.8855(6) 0.0488(3) 0.069(2) Uani 1 d U . .
O34 O 0.2061(2) 0.8953(5) 0.0996(3) 0.0484(16) Uani 1 d U . .
O311 O 0.1286(3) 0.9496(6) 0.0913(3) 0.068(2) Uani 1 d U . .
O211 O 0.1562(3) 0.8973(5) 0.1382(3) 0.0569(19) Uani 1 d U . .
O111 O 0.0188(2) 0.5145(5) 0.2775(3) 0.0563(19) Uani 1 d . . .
O11 O 0.0771(2) 0.7012(5) 0.3592(2) 0.0513(18) Uani 1 d . . .
O12 O 0.0624(2) 0.6065(6) 0.3631(3) 0.060(2) Uani 1 d . . .
O13 O 0.0452(2) 0.7431(4) 0.2591(2) 0.0447(16) Uani 1 d . . .
O14 O 0.0205(2) 0.6666(5) 0.2235(2) 0.0387(14) Uani 1 d . . .
O101 O 0.1055(2) 0.5876(5) 0.3048(3) 0.0497(17) Uani 1 d . . .
C101 C 0.2173(3) 0.5012(6) 0.3049(4) 0.039(2) Uiso 1 d . . A
C102 C 0.1682(3) 0.4662(6) 0.2717(3) 0.0368(19) Uiso 1 d . . .
C103 C 0.1638(4) 0.3805(7) 0.2996(4) 0.051(2) Uiso 1 d . . .
C104 C 0.1134(4) 0.3467(8) 0.2722(4) 0.054(3) Uiso 1 d . . .
C105 C 0.1988(3) 0.6699(6) 0.2757(3) 0.0347(18) Uiso 1 d . . A
C106 C 0.2016(3) 0.7054(7) 0.3236(4) 0.042(2) Uiso 1 d . . .
C107 C 0.1663(3) 0.7851(7) 0.3072(4) 0.045(2) Uiso 1 d . . .
C108 C 0.1682(4) 0.8315(9) 0.3534(5) 0.068(3) Uiso 1 d . . .
C109 C 0.2788(3) 0.6074(6) 0.3254(3) 0.0370(19) Uiso 1 d . . A
C110 C 0.3002(3) 0.6894(7) 0.3127(4) 0.044(2) Uiso 1 d . . .
C111 C 0.3470(3) 0.7082(7) 0.3603(4) 0.046(2) Uiso 1 d . . .
C112 C 0.3735(4) 0.7778(8) 0.3483(5) 0.061(3) Uiso 1 d . . .
C113 C 0.2231(3) 0.5651(6) 0.2313(4) 0.0388(19) Uiso 1 d . . A
C114 C 0.2494(3) 0.4788(8) 0.2305(4) 0.049(2) Uiso 1 d D . .
C115 C 0.2477(6) 0.4826(12) 0.1792(6) 0.064(3) Uiso 0.779(19) d P 1 A
C116 C 0.1985(6) 0.4799(11) 0.1310(6) 0.064(3) Uiso 0.779(19) d P 1 A
C165 C 0.227(2) 0.442(5) 0.1736(13) 0.064(3) Uiso 0.180(18) d PD 2 A
C166 C 0.229(2) 0.513(5) 0.135(3) 0.064(3) Uiso 0.180(18) d P 2 A
C201 C 0.0564(3) 0.7545(7) 0.1474(3) 0.0383(19) Uiso 1 d . . C
C202 C 0.0317(3) 0.6625(7) 0.1262(4) 0.040(2) Uiso 1 d . . .
C203 C 0.0649(3) 0.5834(7) 0.1585(4) 0.046(2) Uiso 1 d . . .
C204 C 0.0407(4) 0.4873(8) 0.1436(5) 0.059(3) Uiso 1 d . . .
C205 C -0.0064(3) 0.8485(6) 0.1419(3) 0.0361(18) Uiso 1 d . . B
C206 C -0.0355(4) 0.9392(8) 0.1260(5) 0.056(3) Uiso 1 d . . B
C207 C -0.0638(5) 0.9401(10) 0.1504(5) 0.072(3) Uiso 1 d . . .
C208 C -0.0398(11) 0.954(2) 0.1993(12) 0.078(5) Uiso 0.47(2) d P 1 B
C258 C -0.0856(9) 1.0309(18) 0.1513(10) 0.078(5) Uiso 0.55(2) d P 2 B
C209 C 0.0558(3) 0.9284(7) 0.1362(4) 0.043(2) Uiso 1 d . . C
C210 C 0.0809(3) 0.9542(7) 0.1946(4) 0.046(2) Uiso 1 d . . .
C211 C 0.1125(4) 1.0368(7) 0.2029(4) 0.051(2) Uiso 1 d . . .
C212 C 0.1345(4) 1.0749(8) 0.2585(4) 0.054(3) Uiso 1 d . . .
C213 C 0.0006(7) 0.8282(16) 0.0640(9) 0.057(2) Uiso 0.671(15) d P 1 C
C214 C 0.0318(7) 0.8112(14) 0.0419(7) 0.057(2) Uiso 0.671(15) d P 1 C
C215 C 0.0027(6) 0.7933(12) -0.0158(7) 0.057(2) Uiso 0.671(15) d P 1 C
C216 C -0.0281(6) 0.8753(13) -0.0448(7) 0.057(2) Uiso 0.671(15) d P 1 C
C233 C -0.0084(14) 0.845(3) 0.0630(18) 0.057(2) Uiso 0.357(14) d P 2 C
C234 C 0.0138(11) 0.833(3) 0.0336(11) 0.057(2) Uiso 0.357(14) d PD 2 C
C235 C -0.0233(11) 0.825(3) -0.0248(11) 0.057(2) Uiso 0.357(14) d PD 2 C
C236 C -0.0076(11) 0.822(2) -0.0631(13) 0.057(2) Uiso 0.357(14) d P 2 C
O301 O 0.1646(3) 1.0649(7) 0.0452(4) 0.059(3) Uiso 0.796(14) d P . .
O351 O 0.1548(12) 1.010(3) 0.0067(14) 0.059(3) Uiso 0.219(13) d P . .
C309 C 0.1201(3) 0.5918(7) 0.9789(4) 0.047(2) Uiso 1 d . . D
C305 C 0.1528(3) 0.5340(7) 0.9269(4) 0.045(2) Uiso 1 d . . E
C306 C 0.1973(4) 0.5048(8) 0.9724(5) 0.058(3) Uiso 1 d . . .
C307 C 0.2170(5) 0.4264(10) 0.9534(6) 0.077(4) Uiso 1 d . . .
C308 C 0.2630(6) 0.3918(13) 0.9988(7) 0.107(5) Uiso 1 d . . .
C301 C 0.1583(3) 0.7040(7) 0.9545(4) 0.044(2) Uiso 1 d . . E
C302 C 0.1731(4) 0.7372(8) 0.9178(4) 0.051(2) Uiso 1 d . . .
C303 C 0.1996(4) 0.8280(8) 0.9396(4) 0.055(3) Uiso 1 d . . .
C304 C 0.2166(4) 0.8631(8) 0.9042(5) 0.063(3) Uiso 1 d . . .
C310 C 0.0893(4) 0.5074(8) 0.9678(4) 0.055(3) Uiso 1 d . . D
C311 C 0.0842(6) 0.4879(12) 1.0140(6) 0.092(5) Uiso 1 d . . .
C312 C 0.0635(9) 0.5544(18) 1.0223(10) 0.083(6) Uiso 0.58(2) d P 1 D
C362 C 0.0627(12) 0.414(3) 1.0182(14) 0.083(6) Uiso 0.43(2) d P 2 D
C313 C 0.0862(3) 0.6290(7) 0.8846(4) 0.048(2) Uiso 1 d . . E
C314 C 0.0537(4) 0.7046(9) 0.8841(5) 0.067(3) Uiso 1 d . . .
C315 C 0.0186(6) 0.7267(11) 0.8291(6) 0.088(4) Uiso 1 d . 2 E
C336 C -0.0161(7) 0.7915(13) 0.8205(7) 0.108(6) Uiso 1 d . 2 E
W3A W 0.15035(2) 0.94949(3) 0.04199(2) 0.0450(2) Uani 0.814(2) d P . .
W3B W 0.12454(12) 0.95197(16) 0.03606(9) 0.0450(2) Uani 0.1851(13) d P . .
N101 N 0.2291(2) 0.5845(5) 0.2839(3) 0.0338(15) Uiso 1 d . . .
N201 N 0.0258(2) 0.8419(5) 0.1217(3) 0.0361(16) Uiso 1 d . . .
N301 N 0.1293(3) 0.6142(5) 0.9360(3) 0.0414(18) Uiso 1 d . . .
W1 W 0.055967(12) 0.62958(2) 0.297047(13) 0.03272(11) Uani 1 d . . .
W2 W 0.178429(12) 0.77754(2) 0.129175(13) 0.03399(11) Uani 1 d . . .

loop_
_atom_site_aniso_label
_atom_site_aniso_U_11
_atom_site_aniso_U_22
_atom_site_aniso_U_33
_atom_site_aniso_U_23
_atom_site_aniso_U_13
_atom_site_aniso_U_12
O201 0.049(4) 0.043(4) 0.068(5) 0.017(3) 0.035(4) 0.001(3)
O21 0.048(4) 0.056(4) 0.041(4) 0.013(3) 0.020(3) -0.002(3)
O22 0.049(4) 0.064(5) 0.055(4) -0.001(4) 0.029(4) -0.006(3)
O23 0.084(6) 0.059(5) 0.047(4) 0.002(3) 0.038(4) 0.021(4)
O24 0.087(6) 0.051(5) 0.055(5) -0.016(4) 0.038(4) -0.024(4)
O31 0.099(7) 0.093(7) 0.048(5) 0.012(5) 0.031(5) 0.026(6)
O32 0.103(7) 0.094(7) 0.057(5) 0.031(5) 0.031(5) 0.026(6)
O33 0.079(6) 0.072(5) 0.072(6) 0.007(4) 0.051(5) -0.004(4)
O34 0.064(4) 0.046(4) 0.048(4) 0.005(3) 0.038(4) -0.001(3)
O311 0.078(5) 0.070(5) 0.074(6) 0.025(4) 0.054(5) 0.025(4)
O211 0.077(5) 0.055(4) 0.047(4) 0.013(3) 0.039(4) 0.027(4)
O111 0.048(4) 0.037(4) 0.082(5) 0.010(4) 0.032(4) 0.004(3)
O11 0.053(4) 0.061(5) 0.028(3) -0.002(3) 0.012(3) 0.021(3)
O12 0.048(4) 0.096(6) 0.045(4) 0.029(4) 0.031(3) 0.033(4)
O13 0.042(3) 0.033(3) 0.040(4) 0.001(3) 0.009(3) -0.014(3)
O14 0.042(3) 0.046(4) 0.031(3) -0.006(3) 0.021(3) -0.008(3)
O101 0.049(4) 0.046(4) 0.061(4) -0.009(3) 0.033(4) 0.007(3)
W3A 0.0679(4) 0.0353(3) 0.0403(3) 0.00723(19) 0.0342(3) 0.0029(2)
W3B 0.0679(4) 0.0353(3) 0.0403(3) 0.00723(19) 0.0342(3) 0.0029(2)
W1 0.03852(19) 0.0298(2) 0.03438(19) 0.00270(13) 0.02224(15) 0.00669(13)
W2 0.03525(19) 0.0315(2) 0.03125(19) -0.00217(13) 0.01474(15) -0.00416(13)

loop_
_atom_type_symbol
_atom_type_description
_atom_type_scat_dispersion_real
_atom_type_scat_dispersion_imag
_atom_type_scat_source
C C 0.0033 0.0016 'International Tables Vol C Tables 4.2.6.8 and 6.1.1.4'
N N 0.0061 0.0033 'International Tables Vol C Tables 4.2.6.8 and 6.1.1.4'
O O 0.0106 0.006 'International Tables Vol C Tables 4.2.6.8 and 6.1.1.4'
W W -0.849 6.8722 'International Tables Vol C Tables 4.2.6.8 and 6.1.1.4'

loop_
_geom_angle_atom_site_label_1
_geom_angle_atom_site_label_2
_geom_angle_atom_site_label_3
_geom_angle
_geom_angle_site_symmetry_1
_geom_angle_site_symmetry_3
_geom_angle_publ_flag
O22 O21 W2 68.6(4) . . ?
O21 O22 W2 68.1(4) . . ?
O24 O23 W2 70.4(4) . . ?
O23 O24 W2 63.0(4) . . ?
O23 O24 W3B 134.0(6) . . ?
W2 O24 W3B 106.8(3) . . ?
O23 O24 W3A 114.2(5) . . ?
W2 O24 W3A 99.0(3) . . ?
W3B O24 W3A 19.81(10) . . ?
O32 O31 O351 91.1(14) . . ?
O32 O31 W3A 68.0(5) . . ?
O351 O31 W3A 47.4(12) . . ?
O32 O31 W3B 43.6(4) . . ?
O351 O31 W3B 62.2(12) . . ?
W3A O31 W3B 24.59(15) . . ?
W3B O32 O31 83.3(7) . . ?
W3B O32 W3A 19.7(2) . . ?
O31 O32 W3A 64.0(5) . . ?
O34 O33 W3A 68.6(4) . . ?
O33 O34 W3A 66.3(4) . . ?
O33 O34 W2 120.2(5) . . ?
W3A O34 W2 102.8(3) . . ?
O211 O311 W3B 133.9(6) . . ?
O211 O311 W3A 115.4(5) . . ?
W3B O311 W3A 22.91(16) . . ?
O311 O211 W2 114.8(5) . . ?
O111 O111 W1 112.7(4) 2 . ?
O12 O11 W1 67.8(4) . . ?
O11 O12 W1 67.3(4) . . ?
O14 O13 W1 70.5(3) . . ?
O13 O14 W1 65.5(3) . . ?
O13 O14 W1 119.2(4) . 2 ?
W1 O14 W1 100.3(2) . 2 ?
N101 C101 C102 115.5(7) . . ?
C101 C102 C103 106.9(7) . . ?
C102 C103 C104 110.8(8) . . ?
C106 C105 N101 114.7(7) . . ?
C105 C106 C107 107.3(8) . . ?
C108 C107 C106 112.2(9) . . ?
N101 C109 C110 115.5(7) . . ?
C111 C110 C109 107.7(8) . . ?
C112 C111 C110 111.0(9) . . ?
N101 C113 C114 113.9(7) . . ?
C115 C114 C113 106.2(10) . . ?
C115 C114 C165 32(3) . . ?
C113 C114 C165 110(3) . . ?
C114 C115 C116 113.7(13) . . ?
C166 C165 C114 114(5) . . ?
C202 C201 N201 113.5(7) . . ?
C201 C202 C203 107.4(7) . . ?
C202 C203 C204 110.9(8) . . ?
N201 C205 C206 114.4(8) . . ?
C207 C206 C205 109.5(9) . . ?
C208 C207 C206 112.5(18) . . ?
C208 C207 C258 82.5(19) . . ?
C206 C207 C258 118.5(14) . . ?
N201 C209 C210 114.1(8) . . ?
C211 C210 C209 106.8(8) . . ?
C210 C211 C212 110.3(9) . . ?
N201 C213 C214 114.6(15) . . ?
C215 C214 C213 109.7(16) . . ?
C216 C215 C214 112.4(15) . . ?
C234 C233 N201 112(3) . . ?
C233 C234 C235 109(3) . . ?
C236 C235 C234 118(3) . . ?
O351 O301 W3A 55.5(16) . . ?
O351 O301 W3B 64.1(16) . . ?
W3A O301 W3B 22.78(15) . . ?
O301 O351 W3A 76.7(19) . . ?
O301 O351 O31 141(3) . . ?
W3A O351 O31 72.7(16) . . ?
O301 O351 W3B 77.6(18) . . ?
W3A O351 W3B 23.9(6) . . ?
O31 O351 W3B 64.9(13) . . ?
C310 C309 N301 114.2(8) . . ?
C306 C305 N301 115.7(9) . . ?
C305 C306 C307 107.0(10) . . ?
C308 C307 C306 109.8(12) . . ?
C302 C301 N301 113.3(8) . . ?
C303 C302 C301 107.6(9) . . ?
C302 C303 C304 109.4(9) . . ?
C309 C310 C311 110.1(10) . . ?
C312 C311 C362 100(2) . . ?
C312 C311 C310 112.9(18) . . ?
C362 C311 C310 125(2) . . ?
N301 C313 C314 114.9(9) . . ?
C315 C314 C313 108.2(11) . . ?
C336 C315 C314 116.9(15) . . ?
W3B W3A O351 110.0(14) . . ?
W3B W3A O301 102.7(4) . . ?
O351 W3A O301 47.8(14) . . ?
W3B W3A O31 81.4(4) . . ?
O351 W3A O31 60.0(14) . . ?
O301 W3A O31 104.5(5) . . ?
W3B W3A O33 153.8(3) . . ?
O351 W3A O33 84.6(14) . . ?
O301 W3A O33 103.1(4) . . ?
O31 W3A O33 88.0(4) . . ?
W3B W3A O32 33.7(4) . . ?
O351 W3A O32 85.5(14) . . ?
O301 W3A O32 103.6(4) . . ?
O31 W3A O32 48.0(4) . . ?
O33 W3A O32 133.0(4) . . ?
W3B W3A O34 131.6(3) . . ?
O351 W3A O34 117.5(14) . . ?
O301 W3A O34 102.2(4) . . ?
O31 W3A O34 130.2(4) . . ?
O33 W3A O34 45.1(3) . . ?
O32 W3A O34 153.3(3) . . ?
W3B W3A O311 50.7(3) . . ?
O351 W3A O311 141.7(14) . . ?
O301 W3A O311 99.6(4) . . ?
O31 W3A O311 130.0(4) . . ?
O33 W3A O311 128.0(3) . . ?
O32 W3A O311 84.1(4) . . ?
O34 W3A O311 84.7(3) . . ?
W3B W3A O24 75.1(3) . . ?
O351 W3A O24 142.6(14) . . ?
O301 W3A O24 169.5(4) . . ?
O31 W3A O24 85.4(4) . . ?
O33 W3A O24 80.3(3) . . ?
O32 W3A O24 80.4(4) . . ?
O34 W3A O24 73.0(3) . . ?
O311 W3A O24 71.0(3) . . ?
W3A W3B O32 126.7(6) . . ?
W3A W3B O311 106.4(4) . . ?
O32 W3B O311 126.5(6) . . ?
W3A W3B O351 46.1(11) . . ?
O32 W3B O351 90.7(12) . . ?
O311 W3B O351 137.5(12) . . ?
W3A W3B O31 74.1(4) . . ?
O32 W3B O31 53.1(5) . . ?
O311 W3B O31 165.6(4) . . ?
O351 W3B O31 53.0(11) . . ?
W3A W3B O301 54.5(3) . . ?
O32 W3B O301 114.1(5) . . ?
O311 W3B O301 101.0(4) . . ?
O351 W3B O301 38.3(11) . . ?
O31 W3B O301 90.9(4) . . ?
W3A W3B O24 85.1(3) . . ?
O32 W3B O24 97.0(5) . . ?
O311 W3B O24 79.4(4) . . ?
O351 W3B O24 120.0(11) . . ?
O31 W3B O24 86.3(4) . . ?
O301 W3B O24 138.4(4) . . ?
C101 N101 C113 112.6(7) . . ?
C101 N101 C105 112.4(6) . . ?
C113 N101 C105 105.5(6) . . ?
C101 N101 C109 104.7(6) . . ?
C113 N101 C109 112.2(6) . . ?
C105 N101 C109 109.6(6) . . ?
C213 N201 C209 109.3(11) . . ?
C213 N201 C205 112.3(10) . . ?
C209 N201 C205 111.3(7) . . ?
C213 N201 C233 14.3(16) . . ?
C209 N201 C233 107.7(18) . . ?
C205 N201 C233 100.8(16) . . ?
C213 N201 C201 107.8(9) . . ?
C209 N201 C201 108.9(6) . . ?
C205 N201 C201 107.1(6) . . ?
C233 N201 C201 120.7(15) . . ?
C313 N301 C305 104.4(7) . . ?
C313 N301 C309 112.5(7) . . ?
C305 N301 C309 111.8(7) . . ?
C313 N301 C301 111.1(7) . . ?
C305 N301 C301 112.9(7) . . ?
C309 N301 C301 104.4(7) . . ?
O101 W1 O13 104.1(3) . . ?
O101 W1 O11 102.3(3) . . ?
O13 W1 O11 89.8(3) . . ?
O101 W1 O12 103.8(3) . . ?
O13 W1 O12 130.8(3) . . ?
O11 W1 O12 44.8(4) . . ?
O101 W1 O111 101.3(3) . . ?
O13 W1 O111 129.3(3) . . ?
O11 W1 O111 126.1(3) . . ?
O12 W1 O111 82.7(4) . . ?
O101 W1 O14 103.4(3) . . ?
O13 W1 O14 44.0(3) . . ?
O11 W1 O14 131.3(3) . . ?
O12 W1 O14 152.5(3) . . ?
O111 W1 O14 87.8(3) . . ?
O101 W1 O14 170.3(3) . 2 ?
O13 W1 O14 79.6(3) . 2 ?
O11 W1 O14 86.5(3) . 2 ?
O12 W1 O14 79.6(2) . 2 ?
O111 W1 O14 69.9(3) . 2 ?
O14 W1 O14 72.9(3) . 2 ?
O201 W2 O21 102.3(3) . . ?
O201 W2 O23 102.2(4) . . ?
O21 W2 O23 130.1(3) . . ?
O201 W2 O22 103.2(3) . . ?
O21 W2 O22 43.3(3) . . ?
O23 W2 O22 88.9(3) . . ?
O201 W2 O211 99.9(3) . . ?
O21 W2 O211 86.4(3) . . ?
O23 W2 O211 130.4(3) . . ?
O22 W2 O211 127.8(3) . . ?
O201 W2 O24 98.6(3) . . ?
O21 W2 O24 158.8(3) . . ?
O23 W2 O24 46.6(3) . . ?
O22 W2 O24 133.8(3) . . ?
O211 W2 O24 86.7(3) . . ?
O201 W2 O34 168.7(3) . . ?
O21 W2 O34 85.6(3) . . ?
O23 W2 O34 78.0(3) . . ?
O22 W2 O34 88.1(3) . . ?
O211 W2 O34 72.2(3) . . ?
O24 W2 O34 73.2(3) . . ?

loop_
_geom_bond_atom_site_label_1
_geom_bond_atom_site_label_2
_geom_bond_distance
_geom_bond_site_symmetry_2
_geom_bond_publ_flag
O201 W2 1.723(6) . ?
O21 O22 1.414(10) . ?
O21 W2 1.914(7) . ?
O22 W2 1.921(8) . ?
O23 O24 1.561(12) . ?
O23 W2 1.916(7) . ?
O24 W2 2.025(8) . ?
O24 W3B 2.318(8) . ?
O24 W3A 2.390(8) . ?
O31 O32 1.555(14) . ?
O31 O351 1.70(4) . ?
O31 W3A 1.879(9) . ?
O31 W3B 1.932(9) . ?
O32 W3B 1.340(10) . ?
O32 W3A 1.939(10) . ?
O33 O34 1.492(10) . ?
O33 W3A 1.929(9) . ?
O34 W3A 1.961(7) . ?
O34 W2 2.336(7) . ?
O311 O211 1.442(10) . ?
O311 W3B 1.616(8) . ?
O311 W3A 2.003(8) . ?
O211 W2 1.953(7) . ?
O111 O111 1.484(15) 2 ?
O111 W1 1.977(7) . ?
O11 O12 1.474(12) . ?
O11 W1 1.928(6) . ?
O12 W1 1.936(7) . ?
O13 O14 1.460(8) . ?
O13 W1 1.912(6) . ?
O14 W1 1.980(6) . ?
O14 W1 2.432(6) 2 ?
O101 W1 1.711(6) . ?
C101 N101 1.507(11) . ?
C101 C102 1.533(12) . ?
C102 C103 1.542(14) . ?
C103 C104 1.562(15) . ?
C105 C106 1.498(13) . ?
C105 N101 1.540(11) . ?
C106 C107 1.547(13) . ?
C107 C108 1.528(16) . ?
C109 N101 1.541(11) . ?
C109 C110 1.541(13) . ?
C110 C111 1.526(13) . ?
C111 C112 1.523(16) . ?
C113 N101 1.531(11) . ?
C113 C114 1.540(14) . ?
C114 C115 1.533(19) . ?
C114 C165 1.57(2) . ?
C115 C116 1.56(2) . ?
C165 C166 1.57(10) . ?
C201 C202 1.516(13) . ?
C201 N201 1.557(11) . ?
C202 C203 1.542(13) . ?
C203 C204 1.546(15) . ?
C205 N201 1.532(11) . ?
C205 C206 1.554(14) . ?
C206 C207 1.507(17) . ?
C207 C208 1.28(3) . ?
C207 C258 1.51(3) . ?
C209 N201 1.524(12) . ?
C209 C210 1.560(14) . ?
C210 C211 1.536(14) . ?
C211 C212 1.548(15) . ?
C213 N201 1.51(3) . ?
C213 C214 1.56(3) . ?
C214 C215 1.52(2) . ?
C215 C216 1.52(3) . ?
C233 C234 1.47(5) . ?
C233 N201 1.54(5) . ?
C234 C235 1.557(19) . ?
C235 C236 1.53(5) . ?
O301 O351 1.30(4) . ?
O301 W3A 1.709(10) . ?
O301 W3B 2.048(10) . ?
O351 W3A 1.45(4) . ?
O351 W3B 1.89(4) . ?
C309 C310 1.526(15) . ?
C309 N301 1.531(13) . ?
C305 C306 1.491(15) . ?
C305 N301 1.512(12) . ?
C306 C307 1.573(18) . ?
C307 C308 1.54(2) . ?
C301 C302 1.526(14) . ?
C301 N301 1.542(12) . ?
C302 C303 1.526(16) . ?
C303 C304 1.557(17) . ?
C310 C311 1.533(19) . ?
C311 C312 1.29(3) . ?
C311 C362 1.33(4) . ?
C313 N301 1.508(13) . ?
C313 C314 1.553(16) . ?
C314 C315 1.50(2) . ?
C315 C336 1.43(2) . ?
W3A W3B 0.813(3) . ?
W1 O14 2.432(6) 2 ?
